data_2107122
loop_
_publ_author_name
'Perrault, G.'
'Boucher, C.'
'Rossi, G.'
'Vicat, J.'
'Cannillo, E.'

_publ_section_title
;
 Structure cristalline du Nenadkevichite (Na,K)2-x (Nb,Ti) (O, O H) Su2 O6
 (H2 O)2
;
_journal_name_full 'Acta Crystallographica B (24,1968-38,1982)'
_journal_page_first 1432
_journal_page_last 1438
_journal_volume 29
_journal_year 1973
_chemical_formula_sum 'H17.2 Na4.26 Nb3.94 O36.12 Si8'
_chemical_name_systematic 'Na4.26 Nb3.94 Si8 O24.12 O2.8 (O H)1.2 (H2 O)8'
_space_group_IT_number 55
_symmetry_space_group_name_Hall '-P 2 2ab'
_symmetry_space_group_name_H-M 'P b a m'
_cell_angle_alpha 90
_cell_angle_beta 90
_cell_angle_gamma 90
_cell_formula_units_Z 1
_cell_length_a 7.408
_cell_length_b 14.198
_cell_length_c 7.148
_cell_volume 751.818
_citation_journal_id_ASTM ACBCAR
_cod_data_source_file Perrault_ACBCAR_1973_1006.cif
_cod_data_source_block H17.2Na4.26Nb3.94O36.12Si8
_cod_original_cell_volume 751.8179
_cod_database_code 2107122

loop_
_symmetry_equiv_pos_as_xyz
x,y,z
-x,-y,z
x+1/2,-y+1/2,-z
-x+1/2,y+1/2,-z
-x,-y,-z
x,y,-z
-x-1/2,y-1/2,z
x-1/2,-y-1/2,z

loop_
_atom_site_label
_atom_site_type_symbol
_atom_site_fract_x
_atom_site_fract_y
_atom_site_fract_z
_atom_site_occupancy
_atom_site_U_iso_or_equiv
O5 O-2 0.0131 0.1983 0.5 1 0.0
O6 O-2 0.015 0.1609 0 1 0.0
O1 O-2 0.0091 0.382 0 1 0.0
Na2 Na+1 0.1952 0.0227 0.5 0.54 0.0
Si1 Si+4 0.0085 0.38978 0.2247 1 0.0
Nb1 Nb+5 0.2864 0.25956 0.5 0.986 0.0
Na1 Na+1 0.2586 0.25 0 0.526 0.0
O4 O-2 0.3316 0.1619 0.3044 1 0.0
O3 O-2 0.1922 0.3449 0.3039 1 0.0
O2 O-2 0 0.5 0.2854 1 0.0
O7 O-2 0 0 0.267 1 0.0
